data_7062972
loop_
_publ_author_name
'Belokoneva, Elena L.'
'Stefanovich, Sergey Yu.'
'Volkov, Anatoly S.'
'Dimitrova, Olga V.'
'Mozgova, Alexandra'

_publ_section_title
;
 New nonlinear optical oxyfluoride K2NbO2F3 with strong
 pseudo-centrosymmetry, obtained by mild hydrothermal synthesis
;
_journal_issue 6
_journal_name_full 'New Journal of Chemistry'
_journal_page_first 2569
_journal_page_last 2575
_journal_paper_doi 10.1039/D3NJ04922A
_journal_volume 48
_journal_year 2024
_chemical_compound_source no
_chemical_formula_moiety K2NbO2F3
_chemical_formula_sum 'F3 K2 Nb O2'
_chemical_formula_weight 260.11
_chemical_melting_point 580
_chemical_name_common 'oxide fluoride'
_chemical_name_systematic 'potassium niobium oxide fluoride'
_space_group_IT_number 33
_space_group_name_Hall 'P 2c -2n'
_space_group_name_H-M_alt 'P n a 21'
_symmetry_cell_setting orthorhombic
_symmetry_space_group_name_H-M 'P n a 21'
_atom_sites_solution_hydrogens none
_atom_sites_solution_primary direct
_atom_sites_solution_secondary difmap
_audit_creation_method SHELXL-97
_audit_update_record
;
2023-07-18 deposited with the CCDC.	2024-01-03 downloaded from the CCDC.
;
_cell_angle_alpha 90.00
_cell_angle_beta 90.00
_cell_angle_gamma 90.00
_cell_formula_units_Z 4
_cell_length_a 7.6269(2)
_cell_length_b 11.8526(4)
_cell_length_c 5.70105(16)
_cell_measurement_reflns_used 3800
_cell_measurement_temperature 293(2)
_cell_measurement_theta_max 30.67
_cell_measurement_theta_min 3.18
_cell_volume 515.37(3)
_computing_cell_refinement 'CrysAlisPro 1.171.39.46 (Rigaku OD, 2018)'
_computing_data_collection 'CrysAlisPro 1.171.39.46 (Rigaku OD, 2018)'
_computing_data_reduction 'CrysAlisPro 1.171.39.46 (Rigaku OD, 2018)'
_computing_molecular_graphics WINATOM
_computing_publication_material none
_computing_structure_refinement 'SHELXL-97 (Sheldrick, 1997)'
_computing_structure_solution 'SHELXS-97 (Sheldrick, 1990)'
_diffrn_ambient_temperature 293(2)
_diffrn_detector_area_resol_mean 16.0630
_diffrn_measured_fraction_theta_full 0.974
_diffrn_measured_fraction_theta_max 0.974
_diffrn_measurement_device_type 'Xcalibur, Sapphire3'
_diffrn_measurement_method w-scans
_diffrn_radiation_monochromator graphite
_diffrn_radiation_source 'fine-focus sealed tube'
_diffrn_radiation_type MoK\a
_diffrn_radiation_wavelength 0.71073
_diffrn_reflns_av_R_equivalents 0.0466
_diffrn_reflns_av_sigmaI/netI 0.0346
_diffrn_reflns_limit_h_max 10
_diffrn_reflns_limit_h_min -10
_diffrn_reflns_limit_k_max 16
_diffrn_reflns_limit_k_min -16
_diffrn_reflns_limit_l_max 7
_diffrn_reflns_limit_l_min -8
_diffrn_reflns_number 7876
_diffrn_reflns_theta_full 30.67
_diffrn_reflns_theta_max 30.67
_diffrn_reflns_theta_min 3.18
_exptl_absorpt_coefficient_mu 3.919
_exptl_absorpt_correction_type none
_exptl_crystal_colour colourless
_exptl_crystal_density_diffrn 3.352
_exptl_crystal_density_meas ?
_exptl_crystal_density_method 'not measured'
_exptl_crystal_description long-prismatic
_exptl_crystal_F_000 488
_exptl_crystal_preparation 'optical non-linearity'
_exptl_crystal_recrystallization_method hydrothermal
_exptl_crystal_size_max 0.60
_exptl_crystal_size_mid 0.08
_exptl_crystal_size_min 0.05
_refine_diff_density_max 0.886
_refine_diff_density_min -4.659
_refine_diff_density_rms 0.591
_refine_ls_abs_structure_details 'Flack H D (1983), Acta Cryst. A39, 876-881'
_refine_ls_abs_structure_Flack 0.2(3)
_refine_ls_extinction_coef none
_refine_ls_extinction_method none
_refine_ls_goodness_of_fit_ref 1.240
_refine_ls_hydrogen_treatment none
_refine_ls_matrix_type full
_refine_ls_number_parameters 73
_refine_ls_number_reflns 1508
_refine_ls_number_restraints 1
_refine_ls_restrained_S_all 1.240
_refine_ls_R_factor_all 0.0589
_refine_ls_R_factor_gt 0.0542
_refine_ls_shift/su_max 0.204
_refine_ls_shift/su_mean 0.059
_refine_ls_structure_factor_coef Fsqd
_refine_ls_weighting_details 'calc w=1/[\s^2^(Fo^2^)+(0.0847P)^2^+0.0000P] where P=(Fo^2^+2Fc^2^)/3'
_refine_ls_weighting_scheme calc
_refine_ls_wR_factor_gt 0.1298
_refine_ls_wR_factor_ref 0.1361
_reflns_number_gt 1366
_reflns_number_total 1508
_reflns_threshold_expression >2sigma(I)
_cod_data_source_file d3nj04922a2.cif
_cod_data_source_block 9210
_cod_depositor_comments
;
The following automatic conversions were performed:

data item '_exptl_crystal_density_meas' value 'not measured' was
changed to '?' -- the value is perceived as not measured.

Automatic conversion script
Id: cif_fix_values 8170 2020-07-09 18:12:32Z antanas 

 Adding full bibliography for 7062972.cif.
;
_cod_original_sg_symbol_H-M Pna21
_cod_database_code 7062972

loop_
_symmetry_equiv_pos_as_xyz
'x, y, z'
'-x, -y, z+1/2'
'x+1/2, -y+1/2, z'
'-x+1/2, y+1/2, z+1/2'

loop_
_atom_site_label
_atom_site_type_symbol
_atom_site_fract_x
_atom_site_fract_y
_atom_site_fract_z
_atom_site_U_iso_or_equiv
_atom_site_adp_type
_atom_site_occupancy
_atom_site_symmetry_multiplicity
_atom_site_calc_flag
_atom_site_refinement_flags
_atom_site_disorder_assembly
_atom_site_disorder_group
Nb Nb 0.13928(5) 0.06229(3) 0.4861(7) 0.00967(18) Uani 1 1 d . . .
K1 K -0.01245(15) 0.24014(9) 0.9849(13) 0.0191(3) Uani 1 1 d . . .
K2 K 0.14339(15) 0.41754(12) 0.4859(15) 0.0220(3) Uani 1 1 d . . .
O1 O -0.001(3) -0.005(2) 0.736(3) 0.0194(11) Uani 1 1 d . . .
F1 F 0.2809(4) -0.0921(3) 0.491(3) 0.0239(8) Uani 1 1 d . . .
O2 O 0.0432(6) 0.1991(3) 0.494(3) 0.0255(11) Uani 1 1 d . . .
F2 F 0.3250(15) 0.1038(10) 0.7209(9) 0.021(2) Uani 1 1 d . . .
F3 F 0.3211(16) 0.1060(12) 0.2495(10) 0.028(3) Uani 1 1 d . . .

loop_
_atom_site_aniso_label
_atom_site_aniso_U_11
_atom_site_aniso_U_22
_atom_site_aniso_U_33
_atom_site_aniso_U_23
_atom_site_aniso_U_13
_atom_site_aniso_U_12
Nb 0.0098(3) 0.0126(3) 0.0066(3) -0.0006(6) 0.0005(8) -0.00343(11)
K1 0.0208(6) 0.0147(5) 0.0217(5) 0.0018(18) 0.0029(19) -0.0032(4)
K2 0.0264(7) 0.0200(6) 0.0195(7) 0.008(3) -0.001(2) -0.0070(4)
O1 0.0204(17) 0.022(3) 0.0156(17) 0.0014(16) 0.0083(12) -0.0075(18)
F1 0.0228(16) 0.0150(15) 0.0338(19) -0.004(5) -0.013(5) 0.0060(12)
O2 0.037(2) 0.0090(17) 0.030(3) -0.010(5) -0.001(6) 0.0103(15)
F2 0.024(5) 0.021(5) 0.018(4) 0.013(4) -0.012(4) -0.007(4)
F3 0.027(6) 0.040(6) 0.018(4) 0.009(4) 0.006(4) -0.023(5)

loop_
_atom_type_symbol
_atom_type_description
_atom_type_scat_dispersion_real
_atom_type_scat_dispersion_imag
_atom_type_scat_source
O O 0.0106 0.0060 'International Tables Vol C Tables 4.2.6.8 and 6.1.1.4'
F F 0.0171 0.0103 'International Tables Vol C Tables 4.2.6.8 and 6.1.1.4'
K K 0.2009 0.2494 'International Tables Vol C Tables 4.2.6.8 and 6.1.1.4'
Nb Nb -2.0727 0.6215 'International Tables Vol C Tables 4.2.6.8 and 6.1.1.4'

loop_
_geom_angle_atom_site_label_1
_geom_angle_atom_site_label_2
_geom_angle_atom_site_label_3
_geom_angle
_geom_angle_site_symmetry_1
_geom_angle_site_symmetry_3
_geom_angle_publ_flag
O2 Nb O1 96.8(8) . 2_554 ?
O2 Nb O1 97.2(8) . . ?
O1 Nb O1 95.59(4) 2_554 . ?
O2 Nb F3 93.8(6) . . ?
O1 Nb F3 88.5(7) 2_554 . ?
O1 Nb F3 167.6(8) . . ?
O2 Nb F2 92.8(5) . . ?
O1 Nb F2 168.2(7) 2_554 . ?
O1 Nb F2 89.9(7) . . ?
F3 Nb F2 84.10(13) . . ?
O2 Nb F1 173.4(3) . . ?
O1 Nb F1 89.1(7) 2_554 . ?
O1 Nb F1 85.3(7) . . ?
F3 Nb F1 83.1(5) . . ?
F2 Nb F1 81.0(5) . . ?
O2 Nb K1 140.56(15) . 2_554 ?
O1 Nb K1 60.5(7) 2_554 2_554 ?
O1 Nb K1 57.7(7) . 2_554 ?
F3 Nb K1 115.4(4) . 2_554 ?
F2 Nb K1 114.9(3) . 2_554 ?
F1 Nb K1 45.66(9) . 2_554 ?
O2 Nb K2 125.7(5) . 4_545 ?
O1 Nb K2 131.1(7) 2_554 4_545 ?
O1 Nb K2 59.7(6) . 4_545 ?
F3 Nb K2 109.1(4) . 4_545 ?
F2 Nb K2 44.6(3) . 4_545 ?
F1 Nb K2 50.6(4) . 4_545 ?
K1 Nb K2 70.85(10) 2_554 4_545 ?
O2 Nb K2 128.6(5) . 4_544 ?
O1 Nb K2 60.5(6) 2_554 4_544 ?
O1 Nb K2 128.1(7) . 4_544 ?
F3 Nb K2 45.1(4) . 4_544 ?
F2 Nb K2 108.0(4) . 4_544 ?
F1 Nb K2 52.2(4) . 4_544 ?
K1 Nb K2 70.68(10) 2_554 4_544 ?
K2 Nb K2 100.15(3) 4_545 4_544 ?
O2 Nb K1 48.4(6) . . ?
O1 Nb K1 127.1(6) 2_554 . ?
O1 Nb K1 60.1(7) . . ?
F3 Nb K1 125.7(4) . . ?
F2 Nb K1 64.7(4) . . ?
F1 Nb K1 129.4(4) . . ?
K1 Nb K1 117.84(15) 2_554 . ?
K2 Nb K1 79.31(12) 4_545 . ?
K2 Nb K1 170.20(3) 4_544 . ?
O2 Nb K1 51.6(6) . 1_554 ?
O1 Nb K1 57.1(7) 2_554 1_554 ?
O1 Nb K1 128.3(6) . 1_554 ?
F3 Nb K1 63.5(4) . 1_554 ?
F2 Nb K1 126.1(3) . 1_554 ?
F1 Nb K1 130.8(4) . 1_554 ?
K1 Nb K1 117.57(15) 2_554 1_554 ?
K2 Nb K1 170.21(3) 4_545 1_554 ?
K2 Nb K1 79.15(11) 4_544 1_554 ?
K1 Nb K1 99.69(3) . 1_554 ?
O2 Nb K2 62.07(15) . 3_455 ?
O1 Nb K2 57.8(6) 2_554 3_455 ?
O1 Nb K2 58.6(6) . 3_455 ?
F3 Nb K2 132.4(4) . 3_455 ?
F2 Nb K2 133.5(4) . 3_455 ?
F1 Nb K2 124.16(10) . 3_455 ?
K1 Nb K2 78.52(3) 2_554 3_455 ?
K2 Nb K2 118.33(16) 4_545 3_455 ?
K2 Nb K2 118.28(15) 4_544 3_455 ?
K1 Nb K2 69.78(9) . 3_455 ?
K1 Nb K2 69.81(10) 1_554 3_455 ?
F1 K1 F3 78.4(4) 4 3_456 ?
F1 K1 F2 78.4(3) 4 3_455 ?
F3 K1 F2 68.24(10) 3_456 3_455 ?
F1 K1 F1 172.07(15) 4 2 ?
F3 K1 F1 94.3(4) 3_456 2 ?
F2 K1 F1 96.0(4) 3_455 2 ?
F1 K1 O2 92.4(4) 4 . ?
F3 K1 O2 137.1(3) 3_456 . ?
F2 K1 O2 68.9(3) 3_455 . ?
F1 K1 O2 90.8(3) 2 . ?
F1 K1 O2 90.8(4) 4 1_556 ?
F3 K1 O2 68.3(3) 3_456 1_556 ?
F2 K1 O2 136.5(3) 3_455 1_556 ?
F1 K1 O2 89.4(4) 2 1_556 ?
O2 K1 O2 154.46(16) . 1_556 ?
F1 K1 O1 129.6(4) 4 2 ?
F3 K1 O1 111.2(5) 3_456 2 ?
F2 K1 O1 151.9(4) 3_455 2 ?
F1 K1 O1 55.9(4) 2 2 ?
O2 K1 O1 106.8(4) . 2 ?
O2 K1 O1 53.4(4) 1_556 2 ?
F1 K1 O1 131.2(4) 4 . ?
F3 K1 O1 150.4(4) 3_456 . ?
F2 K1 O1 112.7(5) 3_455 . ?
F1 K1 O1 56.1(4) 2 . ?
O2 K1 O1 54.3(3) . . ?
O2 K1 O1 106.1(4) 1_556 . ?
O1 K1 O1 53.19(2) 2 . ?
F1 K1 F3 81.1(3) 4 1_556 ?
F3 K1 F3 115.3(4) 3_456 1_556 ?
F2 K1 F3 158.0(3) 3_455 1_556 ?
F1 K1 F3 105.1(3) 2 1_556 ?
O2 K1 F3 104.2(2) . 1_556 ?
O2 K1 F3 51.38(19) 1_556 1_556 ?
O1 K1 F3 49.4(4) 2 1_556 ?
O1 K1 F3 75.6(4) . 1_556 ?
F1 K1 F2 81.9(3) 4 . ?
F3 K1 F2 158.7(3) 3_456 . ?
F2 K1 F2 115.4(4) 3_455 . ?
F1 K1 F2 105.8(2) 2 . ?
O2 K1 F2 51.28(17) . . ?
O2 K1 F2 104.30(17) 1_556 . ?
O1 K1 F2 75.8(4) 2 . ?
O1 K1 F2 49.9(4) . . ?
F3 K1 F2 53.05(8) 1_556 . ?
F1 K1 Nb 153.48(9) 4 2 ?
F3 K1 Nb 122.1(4) 3_456 2 ?
F2 K1 Nb 123.0(3) 3_455 2 ?
F1 K1 Nb 34.30(7) 2 2 ?
O2 K1 Nb 82.91(14) . 2 ?
O2 K1 Nb 82.96(13) 1_556 2 ?
O1 K1 Nb 31.7(3) 2 2 ?
O1 K1 Nb 30.8(3) . 2 ?
F3 K1 Nb 74.9(2) 1_556 2 ?
F2 K1 Nb 74.83(19) . 2 ?
F1 K1 Nb 103.1(3) 4 . ?
F3 K1 Nb 163.8(3) 3_456 . ?
F2 K1 Nb 96.0(3) 3_455 . ?
F1 K1 Nb 83.0(3) 2 . ?
O2 K1 Nb 27.63(12) . . ?
O2 K1 Nb 127.47(11) 1_556 . ?
O1 K1 Nb 80.5(3) 2 . ?
O1 K1 Nb 31.6(3) . . ?
F3 K1 Nb 80.77(19) 1_556 . ?
F2 K1 Nb 32.38(15) . . ?
Nb K1 Nb 62.35(6) 2 . ?
F2 K2 O2 145.4(6) 4_554 . ?
F2 K2 F3 67.97(10) 4_554 4 ?
O2 K2 F3 144.1(6) . 4 ?
F2 K2 F2 115.1(2) 4_554 3_455 ?
O2 K2 F2 70.0(3) . 3_455 ?
F3 K2 F2 84.0(4) 4 3_455 ?
F2 K2 F3 83.7(4) 4_554 3_455 ?
O2 K2 F3 70.5(3) . 3_455 ?
F3 K2 F3 115.8(3) 4 3_455 ?
F2 K2 F3 57.33(9) 3_455 3_455 ?
F2 K2 F1 57.6(3) 4_554 4_554 ?
O2 K2 F1 92.1(4) . 4_554 ?
F3 K2 F1 123.8(3) 4 4_554 ?
F2 K2 F1 129.9(3) 3_455 4_554 ?
F3 K2 F1 72.7(3) 3_455 4_554 ?
F2 K2 F1 124.4(3) 4_554 4 ?
O2 K2 F1 90.1(4) . 4 ?
F3 K2 F1 57.9(3) 4 4 ?
F2 K2 F1 72.3(2) 3_455 4 ?
F3 K2 F1 129.5(3) 3_455 4 ?
F1 K2 F1 156.65(14) 4_554 4 ?
F2 K2 O1 55.8(5) 4_554 4_554 ?
O2 K2 O1 121.6(5) . 4_554 ?
F3 K2 O1 85.7(5) 4 4_554 ?
F2 K2 O1 168.4(6) 3_455 4_554 ?
F3 K2 O1 123.9(4) 3_455 4_554 ?
F1 K2 O1 53.6(3) 4_554 4_554 ?
F1 K2 O1 106.2(3) 4 4_554 ?
F2 K2 O1 84.9(5) 4_554 3 ?
O2 K2 O1 122.4(5) . 3 ?
F3 K2 O1 53.7(5) 4 3 ?
F2 K2 O1 123.2(4) 3_455 3 ?
F3 K2 O1 167.0(6) 3_455 3 ?
F1 K2 O1 106.0(3) 4_554 3 ?
F1 K2 O1 54.2(3) 4 3 ?
O1 K2 O1 52.53(3) 4_554 3 ?
F2 K2 O2 105.4(3) 4_554 3 ?
O2 K2 O2 82.05(8) . 3 ?
F3 K2 O2 104.0(3) 4 3 ?
F2 K2 O2 138.6(4) 3_455 3 ?
F3 K2 O2 139.5(4) 3_455 3 ?
F1 K2 O2 79.3(4) 4_554 3 ?
F1 K2 O2 77.9(3) 4 3 ?
O1 K2 O2 49.6(4) 4_554 3 ?
O1 K2 O2 50.3(4) 3 3 ?
F2 K2 Nb 31.7(2) 4_554 4_554 ?
O2 K2 Nb 125.6(4) . 4_554 ?
F3 K2 Nb 90.0(3) 4 4_554 ?
F2 K2 Nb 143.1(2) 3_455 4_554 ?
F3 K2 Nb 93.9(3) 3_455 4_554 ?
F1 K2 Nb 34.74(9) 4_554 4_554 ?
F1 K2 Nb 132.96(10) 4 4_554 ?
O1 K2 Nb 31.7(3) 4_554 4_554 ?
O1 K2 Nb 79.4(3) 3 4_554 ?
O2 K2 Nb 78.2(3) 3 4_554 ?
F2 K2 Nb 90.7(3) 4_554 4 ?
O2 K2 Nb 123.7(4) . 4 ?
F3 K2 Nb 31.6(2) 4 4 ?
F2 K2 Nb 93.5(3) 3_455 4 ?
F3 K2 Nb 143.3(3) 3_455 4 ?
F1 K2 Nb 132.82(10) 4_554 4 ?
F1 K2 Nb 34.80(9) 4 4 ?
O1 K2 Nb 80.2(3) 4_554 4 ?
O1 K2 Nb 30.7(3) 3 4 ?
O2 K2 Nb 76.9(3) 3 4 ?
Nb K2 Nb 100.15(3) 4_554 4 ?
Nb O1 Nb 177.0(14) 2 . ?
Nb O1 K1 92.3(8) 2 2_554 ?
Nb O1 K1 90.6(7) . 2_554 ?
Nb O1 K2 92.1(7) 2 4_545 ?
Nb O1 K2 88.6(7) . 4_545 ?
K1 O1 K2 85.4(6) 2_554 4_545 ?
Nb O1 K1 88.8(7) 2 . ?
Nb O1 K1 88.3(8) . . ?
K1 O1 K1 178.8(7) 2_554 . ?
K2 O1 K1 95.0(5) 4_545 . ?
Nb O1 K2 88.8(7) 2 3_455 ?
Nb O1 K2 90.4(7) . 3_455 ?
K1 O1 K2 96.3(5) 2_554 3_455 ?
K2 O1 K2 178.1(8) 4_545 3_455 ?
K1 O1 K2 83.3(5) . 3_455 ?
Nb F1 K1 168.8(2) . 4_544 ?
Nb F1 K1 100.05(12) . 2_554 ?
K1 F1 K1 90.99(11) 4_544 2_554 ?
Nb F1 K2 94.7(4) . 4_545 ?
K1 F1 K2 84.8(3) 4_544 4_545 ?
K1 F1 K2 101.0(4) 2_554 4_545 ?
Nb F1 K2 93.1(4) . 4_544 ?
K1 F1 K2 83.4(3) 4_544 4_544 ?
K1 F1 K2 99.3(4) 2_554 4_544 ?
K2 F1 K2 156.65(14) 4_545 4_544 ?
Nb O2 K2 139.2(2) . . ?
Nb O2 K1 104.0(7) . . ?
K2 O2 K1 84.1(4) . . ?
Nb O2 K1 100.5(6) . 1_554 ?
K2 O2 K1 82.3(4) . 1_554 ?
K1 O2 K1 154.46(16) . 1_554 ?
Nb O2 K2 89.92(16) . 3_455 ?
K2 O2 K2 130.79(15) . 3_455 ?
K1 O2 K2 87.1(3) . 3_455 ?
K1 O2 K2 85.6(3) 1_554 3_455 ?
Nb F2 K2 103.7(4) . 4_545 ?
Nb F2 K1 150.1(6) . 3 ?
K2 F2 K1 102.1(3) 4_545 3 ?
Nb F2 K2 105.8(5) . 3 ?
K2 F2 K2 96.8(4) 4_545 3 ?
K1 F2 K2 86.0(3) 3 3 ?
Nb F2 K1 83.0(4) . . ?
K2 F2 K1 102.1(4) 4_545 . ?
K1 F2 K1 76.9(3) 3 . ?
K2 F2 K1 156.7(4) 3 . ?
Nb F3 K1 151.8(7) . 3_554 ?
Nb F3 K2 103.3(5) . 4_544 ?
K1 F3 K2 101.6(4) 3_554 4_544 ?
Nb F3 K2 104.9(5) . 3 ?
K1 F3 K2 85.6(3) 3_554 3 ?
K2 F3 K2 95.5(5) 4_544 3 ?
Nb F3 K1 84.3(5) . 1_554 ?
K1 F3 K1 77.5(3) 3_554 1_554 ?
K2 F3 K1 102.5(4) 4_544 1_554 ?
K2 F3 K1 157.4(5) 3 1_554 ?

loop_
_geom_bond_atom_site_label_1
_geom_bond_atom_site_label_2
_geom_bond_distance
_geom_bond_site_symmetry_2
_geom_bond_publ_flag
Nb O2 1.780(4) . ?
Nb O1 1.900(17) 2_554 ?
Nb O1 1.951(17) . ?
Nb F3 2.003(9) . ?
Nb F2 2.010(9) . ?
Nb F1 2.125(3) . ?
Nb K1 3.7128(12) 2_554 ?
Nb K2 3.716(6) 4_545 ?
Nb K2 3.718(6) 4_544 ?
Nb K1 3.724(6) . ?
Nb K1 3.735(6) 1_554 ?
Nb K2 3.7897(11) 3_455 ?
K1 F1 2.660(3) 4 ?
K1 F3 2.686(11) 3_456 ?
K1 F2 2.688(11) 3_455 ?
K1 F1 2.697(4) 2 ?
K1 O2 2.87(2) . ?
K1 O2 2.98(2) 1_556 ?
K1 O1 3.14(2) 2 ?
K1 O1 3.23(2) . ?
K1 F3 3.358(14) 1_556 ?
K1 F2 3.391(13) . ?
K1 Nb 3.7128(12) 2 ?
K2 F2 2.686(11) 4_554 ?
K2 O2 2.700(5) . ?
K2 F3 2.706(14) 4 ?
K2 F2 2.785(13) 3_455 ?
K2 F3 2.817(14) 3_455 ?
K2 F1 2.881(17) 4_554 ?
K2 F1 2.940(17) 4 ?
K2 O1 3.21(2) 4_554 ?
K2 O1 3.24(2) 3 ?
K2 O2 3.348(5) 3 ?
K2 Nb 3.716(6) 4_554 ?
K2 Nb 3.718(6) 4 ?
O1 Nb 1.900(17) 2 ?
O1 K1 3.14(2) 2_554 ?
O1 K2 3.21(2) 4_545 ?
O1 K2 3.24(2) 3_455 ?
F1 K1 2.660(3) 4_544 ?
F1 K1 2.697(4) 2_554 ?
F1 K2 2.881(17) 4_545 ?
F1 K2 2.940(17) 4_544 ?
O2 K1 2.98(2) 1_554 ?
O2 K2 3.348(5) 3_455 ?
F2 K2 2.686(11) 4_545 ?
F2 K1 2.688(11) 3 ?
F2 K2 2.785(13) 3 ?
F3 K1 2.686(11) 3_554 ?
F3 K2 2.706(14) 4_544 ?
F3 K2 2.817(14) 3 ?
F3 K1 3.358(14) 1_554 ?
